data_7206790
loop_
_publ_author_name
'Gong, Xue'
'Ge, Ying-Ying'
'Fang, Mao'
'Gu, Zhi-Gang'
'Zheng, Sheng-Run'
'Li, Wei-Shan'
'Hu, She-Jun'
'Li, Shu-Bin'
'Cai, Yue-Peng'

_publ_section_title
;
 Construction of four 3d-4d/4d complexes based on salen-type schiff base
 ligands
;
_journal_issue 23
_journal_name_full CrystEngComm
_journal_page_first 6911
_journal_paper_doi 10.1039/c1ce05525a
_journal_volume 13
_journal_year 2011
_chemical_formula_sum 'C25 H25 Cd N5 O11 Zn'
_chemical_formula_weight 749.27
_chemical_name_systematic
;
?
;
_space_group_IT_number 14
_symmetry_cell_setting monoclinic
_symmetry_space_group_name_Hall '-P 2ybc'
_symmetry_space_group_name_H-M 'P 1 21/c 1'
_atom_sites_solution_hydrogens geom
_atom_sites_solution_primary direct
_atom_sites_solution_secondary difmap
_audit_creation_method SHELXL-97
_cell_angle_alpha 90.00
_cell_angle_beta 97.4010(10)
_cell_angle_gamma 90.00
_cell_formula_units_Z 4
_cell_length_a 9.9306(7)
_cell_length_b 18.8619(13)
_cell_length_c 15.0246(10)
_cell_measurement_reflns_used 4260
_cell_measurement_temperature 298(2)
_cell_measurement_theta_max 25.53
_cell_measurement_theta_min 2.33
_cell_volume 2790.8(3)
_computing_cell_refinement 'Bruker SMART'
_computing_data_collection 'Bruker SMART'
_computing_data_reduction 'Bruker SAINT'
_computing_molecular_graphics 'Bruker SHELXTL'
_computing_publication_material 'Bruker SHELXTL'
_computing_structure_refinement 'SHELXL-97 (Sheldrick, 2008)'
_computing_structure_solution 'SHELXS-97 (Sheldrick, 2008)'
_diffrn_ambient_temperature 298(2)
_diffrn_measured_fraction_theta_full 0.998
_diffrn_measured_fraction_theta_max 0.998
_diffrn_measurement_device_type 'CCD area detector'
_diffrn_measurement_method 'phi and omega scans'
_diffrn_radiation_monochromator graphite
_diffrn_radiation_source 'fine-focus sealed tube'
_diffrn_radiation_type MoK\a
_diffrn_radiation_wavelength 0.71073
_diffrn_reflns_av_R_equivalents 0.0304
_diffrn_reflns_av_sigmaI/netI 0.0348
_diffrn_reflns_limit_h_max 11
_diffrn_reflns_limit_h_min -11
_diffrn_reflns_limit_k_max 22
_diffrn_reflns_limit_k_min -22
_diffrn_reflns_limit_l_max 18
_diffrn_reflns_limit_l_min -9
_diffrn_reflns_number 14328
_diffrn_reflns_theta_full 25.25
_diffrn_reflns_theta_max 25.25
_diffrn_reflns_theta_min 1.74
_exptl_absorpt_coefficient_mu 1.691
_exptl_absorpt_correction_T_max 0.8228
_exptl_absorpt_correction_T_min 0.6971
_exptl_absorpt_correction_type multi-scan
_exptl_absorpt_process_details 'SADABS (Sheldrick, 1996)'
_exptl_crystal_colour colorless
_exptl_crystal_density_diffrn 1.783
_exptl_crystal_density_method 'not measured'
_exptl_crystal_description block
_exptl_crystal_F_000 1504
_exptl_crystal_size_max 0.23
_exptl_crystal_size_mid 0.18
_exptl_crystal_size_min 0.12
_refine_diff_density_max 0.308
_refine_diff_density_min -0.347
_refine_diff_density_rms 0.060
_refine_ls_extinction_method none
_refine_ls_goodness_of_fit_ref 1.028
_refine_ls_hydrogen_treatment constr
_refine_ls_matrix_type full
_refine_ls_number_parameters 392
_refine_ls_number_reflns 5032
_refine_ls_number_restraints 0
_refine_ls_restrained_S_all 1.028
_refine_ls_R_factor_all 0.0419
_refine_ls_R_factor_gt 0.0281
_refine_ls_shift/su_max 0.003
_refine_ls_shift/su_mean 0.000
_refine_ls_structure_factor_coef Fsqd
_refine_ls_weighting_details 'calc w=1/[\s^2^(Fo^2^)+(0.0269P)^2^+0.8714P] where P=(Fo^2^+2Fc^2^)/3'
_refine_ls_weighting_scheme calc
_refine_ls_wR_factor_gt 0.0622
_refine_ls_wR_factor_ref 0.0683
_reflns_number_gt 3899
_reflns_number_total 5032
_reflns_threshold_expression >2sigma(I)
_cod_data_source_file c1ce05525a.txt
_cod_data_source_block CCDC-823146(1)
_cod_depositor_comments
;
The following automatic conversions were performed:

'_symmetry_cell_setting' value 'Monoclinic' changed to 'monoclinic'
according to /home/saulius/struct/CIF-dictionaries/cif_core.dic
dictionary named 'cif_core.dic' version 2.4.1 from 2010-06-29.

Automatic conversion script
Id: cif_fix_values 1715 2011-07-08 13:25:40Z adriana 
;
_cod_original_sg_symbol_H-M P2(1)/c
_cod_database_code 7206790

loop_
_symmetry_equiv_pos_as_xyz
'x, y, z'
'-x, y+1/2, -z+1/2'
'-x, -y, -z'
'x, -y-1/2, z-1/2'

loop_
_atom_site_label
_atom_site_type_symbol
_atom_site_fract_x
_atom_site_fract_y
_atom_site_fract_z
_atom_site_U_iso_or_equiv
_atom_site_adp_type
_atom_site_occupancy
_atom_site_symmetry_multiplicity
_atom_site_calc_flag
_atom_site_refinement_flags
Cd1 Cd 0.25574(2) 1.044124(12) 0.253832(15) 0.04089(8) Uani 1 1 d .
Zn1 Zn -0.02961(3) 0.955844(16) 0.22397(2) 0.03403(10) Uani 1 1 d .
O1 O 0.1866(2) 1.15096(10) 0.12808(14) 0.0478(5) Uani 1 1 d .
O2 O 0.0512(2) 1.03917(10) 0.16847(13) 0.0414(5) Uani 1 1 d .
O3 O 0.16051(19) 0.93724(10) 0.27286(14) 0.0412(5) Uani 1 1 d .
O4 O 0.4146(2) 0.94333(11) 0.33299(16) 0.0530(6) Uani 1 1 d .
O5 O 0.1280(3) 1.12415(16) 0.3378(2) 0.0891(9) Uani 1 1 d .
O6 O 0.3126(4) 1.08532(17) 0.4041(2) 0.0975(10) Uani 1 1 d .
O7 O 0.1893(4) 1.15172(17) 0.4767(2) 0.1155(12) Uani 1 1 d .
O8 O 0.4673(2) 1.09814(13) 0.24183(17) 0.0625(7) Uani 1 1 d .
O9 O 0.3942(2) 1.02253(12) 0.14086(15) 0.0572(6) Uani 1 1 d .
O10 O 0.5859(3) 1.07598(15) 0.1345(2) 0.0859(9) Uani 1 1 d .
O11 O -0.1042(2) 0.99777(11) 0.33023(14) 0.0496(5) Uani 1 1 d .
N1 N -0.1860(2) 0.95280(11) 0.12414(16) 0.0343(5) Uani 1 1 d .
N2 N -0.0741(2) 0.84973(11) 0.22823(15) 0.0340(5) Uani 1 1 d .
N3 N 0.2092(5) 1.12109(17) 0.4082(2) 0.0734(10) Uani 1 1 d .
N4 N 0.4852(3) 1.06543(14) 0.1712(2) 0.0503(7) Uani 1 1 d .
N5 N -0.1890(3) 1.08730(14) 0.40374(19) 0.0523(7) Uani 1 1 d .
C1 C 0.2720(3) 1.20489(17) 0.0987(2) 0.0583(9) Uani 1 1 d .
H1A H 0.2867 1.1956 0.0379 0.087 Uiso 1 1 calc R
H1B H 0.3576 1.2050 0.1366 0.087 Uiso 1 1 calc R
H1C H 0.2291 1.2503 0.1020 0.087 Uiso 1 1 calc R
C2 C 0.0669(3) 1.13718(15) 0.07343(19) 0.0367(7) Uani 1 1 d .
C3 C 0.0160(3) 1.17819(16) 0.0013(2) 0.0468(8) Uani 1 1 d .
H3 H 0.0618 1.2189 -0.0127 0.056 Uiso 1 1 calc R
C4 C -0.1043(3) 1.15863(17) -0.0509(2) 0.0498(8) Uani 1 1 d .
H4 H -0.1384 1.1861 -0.1000 0.060 Uiso 1 1 calc R
C5 C -0.1716(3) 1.09983(16) -0.0304(2) 0.0439(8) Uani 1 1 d .
H5 H -0.2513 1.0872 -0.0664 0.053 Uiso 1 1 calc R
C6 C -0.1246(3) 1.05708(14) 0.04389(19) 0.0348(7) Uani 1 1 d .
C7 C -0.0024(3) 1.07617(14) 0.09822(19) 0.0327(6) Uani 1 1 d .
C8 C -0.2049(3) 0.99544(15) 0.05759(19) 0.0362(7) Uani 1 1 d .
H8 H -0.2776 0.9857 0.0138 0.043 Uiso 1 1 calc R
C9 C -0.2680(3) 0.89210(14) 0.13158(19) 0.0357(7) Uani 1 1 d .
C10 C -0.4020(3) 0.88561(16) 0.0924(2) 0.0469(8) Uani 1 1 d .
H10 H -0.4437 0.9230 0.0592 0.056 Uiso 1 1 calc R
C11 C -0.4737(3) 0.82400(18) 0.1026(2) 0.0561(9) Uani 1 1 d .
H11 H -0.5632 0.8198 0.0760 0.067 Uiso 1 1 calc R
C12 C -0.4119(3) 0.76876(18) 0.1526(2) 0.0587(10) Uani 1 1 d .
H12 H -0.4598 0.7270 0.1586 0.070 Uiso 1 1 calc R
C13 C -0.2803(3) 0.77469(16) 0.1936(2) 0.0476(8) Uani 1 1 d .
H13 H -0.2400 0.7371 0.2271 0.057 Uiso 1 1 calc R
C14 C -0.2078(3) 0.83633(15) 0.18511(19) 0.0363(7) Uani 1 1 d .
C15 C 0.0072(3) 0.80126(15) 0.26219(19) 0.0403(7) Uani 1 1 d .
H15 H -0.0261 0.7552 0.2612 0.048 Uiso 1 1 calc R
C16 C 0.1461(3) 0.81189(15) 0.30188(19) 0.0367(7) Uani 1 1 d .
C17 C 0.2166(3) 0.75108(16) 0.3375(2) 0.0496(8) Uani 1 1 d .
H17 H 0.1711 0.7079 0.3370 0.060 Uiso 1 1 calc R
C18 C 0.3503(3) 0.75449(17) 0.3729(2) 0.0572(9) Uani 1 1 d .
H18 H 0.3943 0.7142 0.3975 0.069 Uiso 1 1 calc R
C19 C 0.4203(3) 0.81810(18) 0.3720(2) 0.0531(9) Uani 1 1 d .
H19 H 0.5118 0.8201 0.3951 0.064 Uiso 1 1 calc R
C20 C 0.3559(3) 0.87767(16) 0.3375(2) 0.0403(7) Uani 1 1 d .
C21 C 0.2165(3) 0.87680(14) 0.30261(18) 0.0338(6) Uani 1 1 d .
C22 C 0.5548(4) 0.9493(2) 0.3639(3) 0.0938(16) Uani 1 1 d .
H22A H 0.5707 0.9373 0.4265 0.141 Uiso 1 1 calc R
H22B H 0.5839 0.9972 0.3558 0.141 Uiso 1 1 calc R
H22C H 0.6049 0.9176 0.3305 0.141 Uiso 1 1 calc R
C23 C -0.1555(3) 1.05718(17) 0.3317(2) 0.0495(8) Uani 1 1 d .
H23 H -0.1712 1.0821 0.2779 0.059 Uiso 1 1 calc R
C24 C -0.1650(5) 1.0519(2) 0.4899(3) 0.0924(15) Uani 1 1 d .
H24A H -0.1402 1.0035 0.4812 0.139 Uiso 1 1 calc R
H24B H -0.2461 1.0534 0.5183 0.139 Uiso 1 1 calc R
H24C H -0.0927 1.0754 0.5272 0.139 Uiso 1 1 calc R
C25 C -0.2491(6) 1.1573(2) 0.4025(3) 0.1177(19) Uani 1 1 d .
H25A H -0.2598 1.1755 0.3423 0.177 Uiso 1 1 calc R
H25B H -0.1911 1.1883 0.4409 0.177 Uiso 1 1 calc R
H25C H -0.3363 1.1545 0.4234 0.177 Uiso 1 1 calc R

loop_
_atom_site_aniso_label
_atom_site_aniso_U_11
_atom_site_aniso_U_22
_atom_site_aniso_U_33
_atom_site_aniso_U_23
_atom_site_aniso_U_13
_atom_site_aniso_U_12
Cd1 0.03964(14) 0.03826(14) 0.04459(15) -0.00303(10) 0.00468(10) -0.00658(10)
Zn1 0.03471(19) 0.02969(18) 0.0370(2) 0.00202(15) 0.00186(14) -0.00092(14)
O1 0.0464(13) 0.0406(12) 0.0564(14) 0.0100(10) 0.0062(11) -0.0116(10)
O2 0.0425(12) 0.0362(11) 0.0432(12) 0.0126(10) -0.0028(9) -0.0052(9)
O3 0.0350(11) 0.0316(11) 0.0545(13) 0.0080(9) -0.0042(10) -0.0015(8)
O4 0.0362(12) 0.0479(14) 0.0713(16) 0.0061(11) -0.0071(11) -0.0027(10)
O5 0.091(2) 0.088(2) 0.087(2) -0.0234(18) 0.0056(18) -0.0204(17)
O6 0.130(3) 0.088(2) 0.075(2) -0.0136(17) 0.0165(19) 0.029(2)
O7 0.192(4) 0.086(2) 0.075(2) -0.0346(18) 0.041(2) 0.012(2)
O8 0.0613(16) 0.0608(16) 0.0660(17) -0.0117(13) 0.0104(13) -0.0126(12)
O9 0.0555(15) 0.0581(15) 0.0576(15) -0.0101(12) 0.0059(12) -0.0046(12)
O10 0.0645(18) 0.0741(19) 0.130(3) 0.0064(18) 0.0552(18) 0.0022(15)
O11 0.0634(14) 0.0429(13) 0.0445(13) -0.0025(10) 0.0146(11) 0.0076(11)
N1 0.0333(13) 0.0303(12) 0.0388(14) 0.0004(11) 0.0031(11) 0.0026(10)
N2 0.0347(13) 0.0311(13) 0.0363(13) 0.0020(10) 0.0053(11) -0.0013(10)
N3 0.114(3) 0.0455(19) 0.064(2) -0.0113(18) 0.024(2) -0.014(2)
N4 0.0453(17) 0.0439(16) 0.064(2) 0.0064(15) 0.0149(15) 0.0093(13)
N5 0.0554(17) 0.0508(17) 0.0527(18) -0.0128(14) 0.0141(14) 0.0036(14)
C1 0.065(2) 0.050(2) 0.062(2) 0.0041(18) 0.0182(18) -0.0223(18)
C2 0.0410(17) 0.0327(16) 0.0381(17) 0.0003(13) 0.0116(14) 0.0042(13)
C3 0.059(2) 0.0364(18) 0.0481(19) 0.0073(15) 0.0205(17) 0.0029(15)
C4 0.063(2) 0.0456(19) 0.0408(19) 0.0120(15) 0.0079(17) 0.0097(17)
C5 0.0495(19) 0.0436(18) 0.0380(18) 0.0033(15) 0.0037(15) 0.0069(15)
C6 0.0401(16) 0.0318(16) 0.0335(16) -0.0002(12) 0.0077(13) 0.0071(12)
C7 0.0390(16) 0.0262(14) 0.0347(16) -0.0017(12) 0.0113(13) 0.0047(12)
C8 0.0370(16) 0.0360(16) 0.0345(17) -0.0042(13) 0.0001(13) 0.0040(13)
C9 0.0352(16) 0.0335(16) 0.0390(17) -0.0040(13) 0.0074(13) -0.0019(13)
C10 0.0387(18) 0.0422(18) 0.058(2) -0.0021(16) -0.0014(15) 0.0027(14)
C11 0.0374(18) 0.054(2) 0.075(3) -0.0028(19) -0.0006(17) -0.0073(16)
C12 0.049(2) 0.045(2) 0.081(3) 0.0005(19) 0.0040(19) -0.0176(16)
C13 0.0449(19) 0.0367(17) 0.060(2) 0.0051(16) 0.0037(16) -0.0026(14)
C14 0.0362(16) 0.0340(16) 0.0392(17) -0.0025(13) 0.0070(13) -0.0019(13)
C15 0.0473(18) 0.0278(15) 0.0474(19) 0.0033(14) 0.0115(15) -0.0005(13)
C16 0.0356(16) 0.0336(16) 0.0412(17) 0.0025(13) 0.0066(13) 0.0053(13)
C17 0.052(2) 0.0355(17) 0.063(2) 0.0056(16) 0.0110(17) 0.0070(15)
C18 0.051(2) 0.043(2) 0.077(3) 0.0145(18) 0.0066(19) 0.0175(16)
C19 0.0384(18) 0.056(2) 0.064(2) 0.0060(18) 0.0029(16) 0.0151(16)
C20 0.0378(17) 0.0396(17) 0.0433(18) -0.0011(14) 0.0048(14) 0.0055(14)
C21 0.0379(16) 0.0330(15) 0.0311(15) 0.0029(12) 0.0064(13) 0.0044(13)
C22 0.044(2) 0.087(3) 0.142(4) 0.027(3) -0.024(3) -0.016(2)
C23 0.058(2) 0.046(2) 0.046(2) 0.0029(16) 0.0144(16) -0.0033(16)
C24 0.113(4) 0.113(4) 0.052(3) -0.014(2) 0.014(3) 0.036(3)
C25 0.173(5) 0.064(3) 0.123(4) -0.016(3) 0.047(4) 0.039(3)

loop_
_atom_type_symbol
_atom_type_description
_atom_type_scat_dispersion_real
_atom_type_scat_dispersion_imag
_atom_type_scat_source
C C 0.0033 0.0016 'International Tables Vol C Tables 4.2.6.8 and 6.1.1.4'
H H 0.0000 0.0000 'International Tables Vol C Tables 4.2.6.8 and 6.1.1.4'
N N 0.0061 0.0033 'International Tables Vol C Tables 4.2.6.8 and 6.1.1.4'
O O 0.0106 0.0060 'International Tables Vol C Tables 4.2.6.8 and 6.1.1.4'
Cd Cd -0.8075 1.2024 'International Tables Vol C Tables 4.2.6.8 and 6.1.1.4'
Zn Zn 0.2839 1.4301 'International Tables Vol C Tables 4.2.6.8 and 6.1.1.4'

loop_
_geom_angle_atom_site_label_1
_geom_angle_atom_site_label_2
_geom_angle_atom_site_label_3
_geom_angle
O2 Cd1 O3 71.02(7)
O2 Cd1 O9 98.59(8)
O3 Cd1 O9 103.28(8)
O2 Cd1 O8 135.85(8)
O3 Cd1 O8 141.71(8)
O9 Cd1 O8 53.97(8)
O2 Cd1 O6 129.53(10)
O3 Cd1 O6 102.87(10)
O9 Cd1 O6 130.53(11)
O8 Cd1 O6 80.06(11)
O2 Cd1 O5 80.16(9)
O3 Cd1 O5 103.51(9)
O9 Cd1 O5 151.11(10)
O8 Cd1 O5 107.52(9)
O6 Cd1 O5 51.79(11)
O2 Cd1 Zn1 36.95(5)
O3 Cd1 Zn1 36.23(5)
O9 Cd1 Zn1 112.93(6)
O8 Cd1 Zn1 166.72(6)
O6 Cd1 Zn1 113.04(9)
O5 Cd1 Zn1 83.46(7)
O3 Zn1 O2 83.01(8)
O3 Zn1 O11 102.01(9)
O2 Zn1 O11 103.39(9)
O3 Zn1 N1 152.01(9)
O2 Zn1 N1 91.40(9)
O11 Zn1 N1 105.97(9)
O3 Zn1 N2 90.82(8)
O2 Zn1 N2 151.74(9)
O11 Zn1 N2 104.87(9)
N1 Zn1 N2 81.21(9)
O3 Zn1 Cd1 42.78(5)
O2 Zn1 Cd1 42.92(5)
O11 Zn1 Cd1 95.30(6)
N1 Zn1 Cd1 133.48(7)
N2 Zn1 Cd1 132.76(6)
C2 O1 C1 116.8(2)
C7 O2 Zn1 127.48(17)
C7 O2 Cd1 132.28(17)
Zn1 O2 Cd1 100.13(8)
C21 O3 Zn1 128.49(17)
C21 O3 Cd1 130.37(17)
Zn1 O3 Cd1 100.99(8)
C20 O4 C22 117.5(3)
N3 O5 Cd1 95.1(3)
N3 O6 Cd1 97.3(3)
N4 O8 Cd1 94.39(18)
N4 O9 Cd1 94.97(18)
C23 O11 Zn1 124.6(2)
C8 N1 C9 122.8(2)
C8 N1 Zn1 125.8(2)
C9 N1 Zn1 111.07(18)
C15 N2 C14 123.9(2)
C15 N2 Zn1 125.53(19)
C14 N2 Zn1 110.54(17)
O7 N3 O6 121.8(4)
O7 N3 O5 122.5(4)
O6 N3 O5 115.7(4)
O10 N4 O9 122.4(3)
O10 N4 O8 121.0(3)
O9 N4 O8 116.7(3)
C23 N5 C25 122.4(3)
C23 N5 C24 120.8(3)
C25 N5 C24 116.9(3)
O1 C1 H1A 109.5
O1 C1 H1B 109.5
H1A C1 H1B 109.5
O1 C1 H1C 109.5
H1A C1 H1C 109.5
H1B C1 H1C 109.5
C3 C2 O1 124.4(3)
C3 C2 C7 121.6(3)
O1 C2 C7 114.0(2)
C2 C3 C4 119.8(3)
C2 C3 H3 120.1
C4 C3 H3 120.1
C5 C4 C3 120.2(3)
C5 C4 H4 119.9
C3 C4 H4 119.9
C4 C5 C6 121.9(3)
C4 C5 H5 119.1
C6 C5 H5 119.1
C5 C6 C7 118.9(3)
C5 C6 C8 116.3(3)
C7 C6 C8 124.8(3)
O2 C7 C2 118.8(2)
O2 C7 C6 123.6(2)
C2 C7 C6 117.6(3)
N1 C8 C6 126.3(3)
N1 C8 H8 116.9
C6 C8 H8 116.9
C10 C9 C14 119.2(3)
C10 C9 N1 124.5(3)
C14 C9 N1 116.3(2)
C11 C10 C9 120.5(3)
C11 C10 H10 119.8
C9 C10 H10 119.8
C12 C11 C10 119.7(3)
C12 C11 H11 120.2
C10 C11 H11 120.2
C13 C12 C11 120.8(3)
C13 C12 H12 119.6
C11 C12 H12 119.6
C12 C13 C14 120.2(3)
C12 C13 H13 119.9
C14 C13 H13 119.9
C13 C14 C9 119.5(3)
C13 C14 N2 125.0(3)
C9 C14 N2 115.4(2)
N2 C15 C16 125.8(3)
N2 C15 H15 117.1
C16 C15 H15 117.1
C21 C16 C17 118.8(3)
C21 C16 C15 124.8(2)
C17 C16 C15 116.4(3)
C18 C17 C16 121.2(3)
C18 C17 H17 119.4
C16 C17 H17 119.4
C17 C18 C19 120.0(3)
C17 C18 H18 120.0
C19 C18 H18 120.0
C20 C19 C18 120.3(3)
C20 C19 H19 119.8
C18 C19 H19 119.8
C19 C20 O4 125.5(3)
C19 C20 C21 121.4(3)
O4 C20 C21 113.1(2)
O3 C21 C16 124.1(2)
O3 C21 C20 117.7(3)
C16 C21 C20 118.2(3)
O4 C22 H22A 109.5
O4 C22 H22B 109.5
H22A C22 H22B 109.5
O4 C22 H22C 109.5
H22A C22 H22C 109.5
H22B C22 H22C 109.5
O11 C23 N5 124.1(3)
O11 C23 H23 117.9
N5 C23 H23 117.9
N5 C24 H24A 109.5
N5 C24 H24B 109.5
H24A C24 H24B 109.5
N5 C24 H24C 109.5
H24A C24 H24C 109.5
H24B C24 H24C 109.5
N5 C25 H25A 109.5
N5 C25 H25B 109.5
H25A C25 H25B 109.5
N5 C25 H25C 109.5
H25A C25 H25C 109.5
H25B C25 H25C 109.5

loop_
_geom_bond_atom_site_label_1
_geom_bond_atom_site_label_2
_geom_bond_distance
Cd1 O2 2.2601(19)
Cd1 O3 2.2606(18)
Cd1 O9 2.353(2)
Cd1 O8 2.362(2)
Cd1 O6 2.386(3)
Cd1 O5 2.428(3)
Cd1 Zn1 3.2674(4)
Zn1 O3 1.9672(19)
Zn1 O2 1.9954(19)
Zn1 O11 2.007(2)
Zn1 N1 2.016(2)
Zn1 N2 2.052(2)
O1 C2 1.380(3)
O1 C1 1.430(3)
O2 C7 1.319(3)
O3 C21 1.321(3)
O4 C20 1.374(3)
O4 C22 1.415(4)
O5 N3 1.246(4)
O6 N3 1.237(4)
O7 N3 1.218(4)
O8 N4 1.260(3)
O9 N4 1.254(3)
O10 N4 1.220(3)
O11 C23 1.232(4)
N1 C8 1.278(3)
N1 C9 1.417(3)
N2 C15 1.281(3)
N2 C14 1.423(3)
N5 C23 1.303(4)
N5 C25 1.448(5)
N5 C24 1.448(5)
C1 H1A 0.9600
C1 H1B 0.9600
C1 H1C 0.9600
C2 C3 1.374(4)
C2 C7 1.415(4)
C3 C4 1.392(4)
C3 H3 0.9300
C4 C5 1.351(4)
C4 H4 0.9300
C5 C6 1.407(4)
C5 H5 0.9300
C6 C7 1.419(4)
C6 C8 1.440(4)
C8 H8 0.9300
C9 C10 1.389(4)
C9 C14 1.409(4)
C10 C11 1.382(4)
C10 H10 0.9300
C11 C12 1.381(5)
C11 H11 0.9300
C12 C13 1.376(4)
C12 H12 0.9300
C13 C14 1.382(4)
C13 H13 0.9300
C15 C16 1.444(4)
C15 H15 0.9300
C16 C21 1.409(4)
C16 C17 1.413(4)
C17 C18 1.366(4)
C17 H17 0.9300
C18 C19 1.388(4)
C18 H18 0.9300
C19 C20 1.362(4)
C19 H19 0.9300
C20 C21 1.416(4)
C22 H22A 0.9600
C22 H22B 0.9600
C22 H22C 0.9600
C23 H23 0.9300
C24 H24A 0.9600
C24 H24B 0.9600
C24 H24C 0.9600
C25 H25A 0.9600
C25 H25B 0.9600
C25 H25C 0.9600

loop_
_geom_torsion_atom_site_label_1
_geom_torsion_atom_site_label_2
_geom_torsion_atom_site_label_3
_geom_torsion_atom_site_label_4
_geom_torsion
O2 Cd1 Zn1 O3 154.04(13)
O9 Cd1 Zn1 O3 81.05(11)
O8 Cd1 Zn1 O3 89.9(3)
O6 Cd1 Zn1 O3 -80.15(12)
O5 Cd1 Zn1 O3 -123.66(12)
O3 Cd1 Zn1 O2 -154.04(13)
O9 Cd1 Zn1 O2 -72.99(11)
O8 Cd1 Zn1 O2 -64.1(3)
O6 Cd1 Zn1 O2 125.81(12)
O5 Cd1 Zn1 O2 82.30(12)
O2 Cd1 Zn1 O11 -103.99(11)
O3 Cd1 Zn1 O11 101.97(11)
O9 Cd1 Zn1 O11 -176.98(9)
O8 Cd1 Zn1 O11 -168.1(3)
O6 Cd1 Zn1 O11 21.82(11)
O5 Cd1 Zn1 O11 -21.69(10)
O2 Cd1 Zn1 N1 13.95(12)
O3 Cd1 Zn1 N1 -140.09(13)
O9 Cd1 Zn1 N1 -59.03(11)
O8 Cd1 Zn1 N1 -50.2(3)
O6 Cd1 Zn1 N1 139.76(13)
O5 Cd1 Zn1 N1 96.26(12)
O2 Cd1 Zn1 N2 140.11(13)
O3 Cd1 Zn1 N2 -13.92(13)
O9 Cd1 Zn1 N2 67.13(11)
O8 Cd1 Zn1 N2 76.0(3)
O6 Cd1 Zn1 N2 -94.07(12)
O5 Cd1 Zn1 N2 -137.58(12)
O3 Zn1 O2 C7 159.2(2)
O11 Zn1 O2 C7 -100.1(2)
N1 Zn1 O2 C7 6.7(2)
N2 Zn1 O2 C7 80.6(3)
Cd1 Zn1 O2 C7 176.6(3)
O3 Zn1 O2 Cd1 -17.43(8)
O11 Zn1 O2 Cd1 83.30(9)
N1 Zn1 O2 Cd1 -169.92(9)
N2 Zn1 O2 Cd1 -96.03(17)
O3 Cd1 O2 C7 -160.5(3)
O9 Cd1 O2 C7 -59.3(2)
O8 Cd1 O2 C7 -13.7(3)
O6 Cd1 O2 C7 108.3(3)
O5 Cd1 O2 C7 91.4(2)
Zn1 Cd1 O2 C7 -176.4(3)
O3 Cd1 O2 Zn1 15.88(8)
O9 Cd1 O2 Zn1 117.05(9)
O8 Cd1 O2 Zn1 162.74(9)
O6 Cd1 O2 Zn1 -75.36(13)
O5 Cd1 O2 Zn1 -92.20(11)
O2 Zn1 O3 C21 -158.4(2)
O11 Zn1 O3 C21 99.3(2)
N1 Zn1 O3 C21 -78.7(3)
N2 Zn1 O3 C21 -6.1(2)
Cd1 Zn1 O3 C21 -175.9(3)
O2 Zn1 O3 Cd1 17.48(8)
O11 Zn1 O3 Cd1 -84.79(9)
N1 Zn1 O3 Cd1 97.20(18)
N2 Zn1 O3 Cd1 169.82(9)
O2 Cd1 O3 C21 159.6(3)
O9 Cd1 O3 C21 65.0(2)
O8 Cd1 O3 C21 17.5(3)
O6 Cd1 O3 C21 -72.6(3)
O5 Cd1 O3 C21 -125.9(2)
Zn1 Cd1 O3 C21 175.8(3)
O2 Cd1 O3 Zn1 -16.16(8)
O9 Cd1 O3 Zn1 -110.81(9)
O8 Cd1 O3 Zn1 -158.24(10)
O6 Cd1 O3 Zn1 111.56(11)
O5 Cd1 O3 Zn1 58.26(12)
O2 Cd1 O5 N3 161.5(2)
O3 Cd1 O5 N3 93.9(2)
O9 Cd1 O5 N3 -108.5(3)
O8 Cd1 O5 N3 -63.3(2)
O6 Cd1 O5 N3 -1.9(2)
Zn1 Cd1 O5 N3 124.3(2)
O2 Cd1 O6 N3 -19.3(3)
O3 Cd1 O6 N3 -95.2(2)
O9 Cd1 O6 N3 144.4(2)
O8 Cd1 O6 N3 123.8(2)
O5 Cd1 O6 N3 2.0(2)
Zn1 Cd1 O6 N3 -58.5(3)
O2 Cd1 O8 N4 -60.8(2)
O3 Cd1 O8 N4 62.7(2)
O9 Cd1 O8 N4 0.27(16)
O6 Cd1 O8 N4 160.89(19)
O5 Cd1 O8 N4 -154.66(18)
Zn1 Cd1 O8 N4 -9.8(4)
O2 Cd1 O9 N4 141.68(17)
O3 Cd1 O9 N4 -145.91(17)
O8 Cd1 O9 N4 -0.27(16)
O6 Cd1 O9 N4 -25.7(2)
O5 Cd1 O9 N4 56.5(3)
Zn1 Cd1 O9 N4 177.23(15)
O3 Zn1 O11 C23 121.2(3)
O2 Zn1 O11 C23 35.6(3)
N1 Zn1 O11 C23 -59.8(3)
N2 Zn1 O11 C23 -144.7(3)
Cd1 Zn1 O11 C23 78.4(3)
O3 Zn1 N1 C8 -78.6(3)
O2 Zn1 N1 C8 -0.9(2)
O11 Zn1 N1 C8 103.4(2)
N2 Zn1 N1 C8 -153.5(2)
Cd1 Zn1 N1 C8 -10.4(3)
O3 Zn1 N1 C9 95.5(2)
O2 Zn1 N1 C9 173.19(18)
O11 Zn1 N1 C9 -82.46(19)
N2 Zn1 N1 C9 20.59(18)
Cd1 Zn1 N1 C9 163.73(14)
O3 Zn1 N2 C15 5.8(2)
O2 Zn1 N2 C15 82.5(3)
O11 Zn1 N2 C15 -96.8(2)
N1 Zn1 N2 C15 158.9(3)
Cd1 Zn1 N2 C15 15.2(3)
O3 Zn1 N2 C14 -172.19(18)
O2 Zn1 N2 C14 -95.5(2)
O11 Zn1 N2 C14 85.16(18)
N1 Zn1 N2 C14 -19.13(18)
Cd1 Zn1 N2 C14 -162.78(14)
Cd1 O6 N3 O7 177.3(3)
Cd1 O6 N3 O5 -3.3(4)
Cd1 O5 N3 O7 -177.3(3)
Cd1 O5 N3 O6 3.3(4)
Cd1 O9 N4 O10 -178.9(3)
Cd1 O9 N4 O8 0.5(3)
Cd1 O8 N4 O10 178.9(3)
Cd1 O8 N4 O9 -0.5(3)
C1 O1 C2 C3 -10.1(4)
C1 O1 C2 C7 170.4(3)
O1 C2 C3 C4 178.5(3)
C7 C2 C3 C4 -2.0(4)
C2 C3 C4 C5 0.5(5)
C3 C4 C5 C6 0.8(5)
C4 C5 C6 C7 -0.5(4)
C4 C5 C6 C8 -179.3(3)
Zn1 O2 C7 C2 175.08(19)
Cd1 O2 C7 C2 -9.4(4)
Zn1 O2 C7 C6 -6.9(4)
Cd1 O2 C7 C6 168.64(19)
C3 C2 C7 O2 -179.6(3)
O1 C2 C7 O2 -0.1(4)
C3 C2 C7 C6 2.2(4)
O1 C2 C7 C6 -178.2(2)
C5 C6 C7 O2 -179.0(3)
C8 C6 C7 O2 -0.4(4)
C5 C6 C7 C2 -0.9(4)
C8 C6 C7 C2 177.7(3)
C9 N1 C8 C6 -178.4(3)
Zn1 N1 C8 C6 -4.9(4)
C5 C6 C8 N1 -174.5(3)
C7 C6 C8 N1 6.8(5)
C8 N1 C9 C10 -26.7(4)
Zn1 N1 C9 C10 159.0(2)
C8 N1 C9 C14 155.4(3)
Zn1 N1 C9 C14 -18.9(3)
C14 C9 C10 C11 -2.8(5)
N1 C9 C10 C11 179.4(3)
C9 C10 C11 C12 0.4(5)
C10 C11 C12 C13 1.1(6)
C11 C12 C13 C14 -0.1(5)
C12 C13 C14 C9 -2.2(5)
C12 C13 C14 N2 176.6(3)
C10 C9 C14 C13 3.7(4)
N1 C9 C14 C13 -178.3(3)
C10 C9 C14 N2 -175.2(3)
N1 C9 C14 N2 2.8(4)
C15 N2 C14 C13 17.5(5)
Zn1 N2 C14 C13 -164.4(3)
C15 N2 C14 C9 -163.6(3)
Zn1 N2 C14 C9 14.4(3)
C14 N2 C15 C16 176.2(3)
Zn1 N2 C15 C16 -1.5(4)
N2 C15 C16 C21 -5.4(5)
N2 C15 C16 C17 178.4(3)
C21 C16 C17 C18 0.5(5)
C15 C16 C17 C18 176.9(3)
C16 C17 C18 C19 -1.7(5)
C17 C18 C19 C20 1.2(5)
C18 C19 C20 O4 -180.0(3)
C18 C19 C20 C21 0.7(5)
C22 O4 C20 C19 2.3(5)
C22 O4 C20 C21 -178.3(3)
Zn1 O3 C21 C16 1.9(4)
Cd1 O3 C21 C16 -172.8(2)
Zn1 O3 C21 C20 -177.99(19)
Cd1 O3 C21 C20 7.3(4)
C17 C16 C21 O3 -178.6(3)
C15 C16 C21 O3 5.3(5)
C17 C16 C21 C20 1.3(4)
C15 C16 C21 C20 -174.8(3)
C19 C20 C21 O3 178.0(3)
O4 C20 C21 O3 -1.5(4)
C19 C20 C21 C16 -1.9(4)
O4 C20 C21 C16 178.7(3)
Zn1 O11 C23 N5 -171.5(2)
C25 N5 C23 O11 -180.0(4)
C24 N5 C23 O11 1.1(5)
